data_4080658
loop_
_publ_author_name
'Kriechbaum, Margit'
'H\"olbling, Johanna'
'Stammler, Hans-Georg'
'List, Manuela'
'Berger, Raphael J. F.'
'Monkowius, Uwe'

_publ_section_title
;
 Unprecedented Large Temperature Dependence of Silver(I)--Silver(I)
 Distances in Some N-Heterocyclic Carbene Silver(I) Complex Salts
;
_journal_issue 10
_journal_name_full Organometallics
_journal_page_first 2876
_journal_paper_doi 10.1021/om300932r
_journal_volume 32
_journal_year 2013
_chemical_formula_sum 'C18 H32 Ag F6 N4 P'
_chemical_formula_weight 557.32
_space_group_crystal_system orthorhombic
_space_group_IT_number 70
_space_group_name_Hall '-F 2uv 2vw'
_space_group_name_H-M_alt 'F d d d'
_symmetry_space_group_name_Hall '-F 2uv 2vw'
_symmetry_space_group_name_H-M 'F d d d :2'
_atom_sites_solution_hydrogens geom
_atom_sites_solution_primary direct
_atom_sites_solution_secondary difmap
_audit_creation_method 'APEX2 v2010.1-2'
_cell_angle_alpha 90
_cell_angle_beta 90
_cell_angle_gamma 90
_cell_formula_units_Z 16
_cell_length_a 9.6828(5)
_cell_length_b 24.7211(10)
_cell_length_c 41.694(2)
_cell_measurement_temperature 220.(2)
_cell_volume 9980.3(8)
_computing_structure_refinement 'SHELXL-97 (Sheldrick, 2008)'
_computing_structure_solution 'SHELXS-97 (Sheldrick, 2008)'
_diffrn_ambient_temperature 220.(2)
_diffrn_detector_area_resol_mean 8.3330
_diffrn_measured_fraction_theta_full 0.998
_diffrn_measured_fraction_theta_max 0.998
_diffrn_measurement_device_type 'SMART X2S'
_diffrn_measurement_method omega-scan
_diffrn_radiation_monochromator 'doubly curved silicon crystal'
_diffrn_radiation_source 'sealed MicroFocus tube'
_diffrn_radiation_type 'Mo K\a'
_diffrn_radiation_wavelength 0.71073
_diffrn_reflns_av_R_equivalents 0.0474
_diffrn_reflns_av_sigmaI/netI 0.0200
_diffrn_reflns_limit_h_max 9
_diffrn_reflns_limit_h_min -11
_diffrn_reflns_limit_k_max 29
_diffrn_reflns_limit_k_min -29
_diffrn_reflns_limit_l_max 49
_diffrn_reflns_limit_l_min -49
_diffrn_reflns_number 26727
_diffrn_reflns_theta_full 25.04
_diffrn_reflns_theta_max 25.04
_diffrn_reflns_theta_min 2.31
_exptl_absorpt_coefficient_mu 0.927
_exptl_absorpt_correction_T_max 0.71
_exptl_absorpt_correction_T_min 0.63
_exptl_absorpt_correction_type multi-scan
_exptl_absorpt_process_details
;
;
_exptl_crystal_colour colourless
_exptl_crystal_density_diffrn 1.484
_exptl_crystal_density_method 'not measured'
_exptl_crystal_description prism
_exptl_crystal_F_000 4544
_exptl_crystal_size_max 0.54
_exptl_crystal_size_mid 0.49
_exptl_crystal_size_min 0.40
_refine_diff_density_max 0.350
_refine_diff_density_min -0.392
_refine_ls_extinction_coef 0.00019(3)
_refine_ls_extinction_method SHELXL
_refine_ls_goodness_of_fit_ref 1.044
_refine_ls_hydrogen_treatment constr
_refine_ls_matrix_type full
_refine_ls_number_parameters 171
_refine_ls_number_reflns 2213
_refine_ls_number_restraints 37
_refine_ls_restrained_S_all 1.289
_refine_ls_R_factor_all 0.0390
_refine_ls_R_factor_gt 0.0307
_refine_ls_shift/su_max 0.001
_refine_ls_shift/su_mean 0.000
_refine_ls_structure_factor_coef Fsqd
_refine_ls_weighting_details 'calc w=1/[\s^2^(Fo^2^)+(0.0449P)^2^+27.2506P] where P=(Fo^2^+2Fc^2^)/3'
_refine_ls_weighting_scheme calc
_refine_ls_wR_factor_gt 0.0809
_refine_ls_wR_factor_ref 0.0867
_reflns_number_gt 1813
_reflns_number_total 2213
_reflns_threshold_expression >2sigma(I)
_cod_data_source_file om300932r_si_002.cif
_cod_data_source_block iPr2Im2AgPF6_220K
_cod_database_code 4080658

loop_
_space_group_symop_operation_xyz
'x, y, z'
'x, -y+1/4, -z+1/4'
'-x+1/4, y, -z+1/4'
'-x+1/4, -y+1/4, z'
'x, y+1/2, z+1/2'
'x, -y+3/4, -z+3/4'
'-x+1/4, y+1/2, -z+3/4'
'-x+1/4, -y+3/4, z+1/2'
'x+1/2, y, z+1/2'
'x+1/2, -y+1/4, -z+3/4'
'-x+3/4, y, -z+3/4'
'-x+3/4, -y+1/4, z+1/2'
'x+1/2, y+1/2, z'
'x+1/2, -y+3/4, -z+1/4'
'-x+3/4, y+1/2, -z+1/4'
'-x+3/4, -y+3/4, z'
'-x, -y, -z'
'-x, y-1/4, z-1/4'
'x-1/4, -y, z-1/4'
'x-1/4, y-1/4, -z'
'-x, -y+1/2, -z+1/2'
'-x, y+1/4, z+1/4'
'x-1/4, -y+1/2, z+1/4'
'x-1/4, y+1/4, -z+1/2'
'-x+1/2, -y, -z+1/2'
'-x+1/2, y-1/4, z+1/4'
'x+1/4, -y, z+1/4'
'x+1/4, y-1/4, -z+1/2'
'-x+1/2, -y+1/2, -z'
'-x+1/2, y+1/4, z-1/4'
'x+1/4, -y+1/2, z-1/4'
'x+1/4, y+1/4, -z'

loop_
_atom_site_type_symbol
_atom_site_label
_atom_site_fract_x
_atom_site_fract_y
_atom_site_fract_z
_atom_site_U_iso_or_equiv
_atom_site_adp_type
_atom_site_calc_flag
_atom_site_refinement_flags
_atom_site_occupancy
_atom_site_disorder_assembly
_atom_site_disorder_group
Ag Ag1A 0.0481(5) 0.375 0.375 0.0460(5) Uani d SP 0.821(14) . .
Ag Ag1B 0.0915(13) 0.375 0.375 0.0460(5) Uani d SP 0.179(14) . .
P P1 0.375 0.375 0.55658(5) 0.0811(6) Uani d SD 1.0 . .
F F1 0.3816(11) 0.3441(4) 0.52194(19) 0.152(4) Uani d PD 0.5 A -1
F F2 0.3263(12) 0.3895(4) 0.59024(16) 0.168(5) Uani d PD 0.5 A -1
F F3 0.3136(9) 0.4241(3) 0.5411(2) 0.122(3) Uani d PD 0.5 A -1
F F4 0.4072(7) 0.3137(3) 0.5710(2) 0.108(2) Uani d PD 0.5 A -1
F F5 0.2138(10) 0.3485(4) 0.5530(3) 0.119(3) Uani d PD 0.5 A -1
F F6 0.5192(11) 0.3843(5) 0.5575(5) 0.211(10) Uani d PD 0.5 A -1
N N1 0.0958(3) 0.38200(11) 0.44830(7) 0.0482(7) Uani d . 1.0 . .
N N2 0.0828(3) 0.46182(12) 0.42832(7) 0.0530(8) Uani d . 1.0 . .
C C1 0.0734(4) 0.40885(14) 0.42060(8) 0.0497(8) Uani d . 1.0 . .
C C2 0.1206(4) 0.41769(16) 0.47295(9) 0.0574(9) Uani d . 1.0 . .
H H2 0.1396 0.4088 0.4944 0.069 Uiso calc R 1.0 . .
C C3 0.1124(4) 0.46747(16) 0.46047(10) 0.0604(10) Uani d . 1.0 . .
H H3 0.1247 0.5002 0.4716 0.072 Uiso calc R 1.0 . .
C C4 0.1046(4) 0.32240(15) 0.45058(10) 0.0556(9) Uani d . 1.0 . .
H H4 0.059 0.3069 0.4314 0.067 Uiso calc R 1.0 . .
C C5 0.0281(5) 0.30253(19) 0.47993(12) 0.0790(13) Uani d . 1.0 . .
H H5A 0.074 0.3156 0.4991 0.118 Uiso calc R 1.0 . .
H H5B 0.0272 0.2633 0.4801 0.118 Uiso calc R 1.0 . .
H H5C -0.0661 0.3159 0.4795 0.118 Uiso calc R 1.0 . .
C C6 0.2536(6) 0.30520(18) 0.45018(16) 0.0959(18) Uani d . 1.0 . .
H H6A 0.2991 0.3181 0.4694 0.144 Uiso calc R 1.0 . .
H H6B 0.2989 0.3203 0.4315 0.144 Uiso calc R 1.0 . .
H H6C 0.2589 0.266 0.4494 0.144 Uiso calc R 1.0 . .
C C7 0.0775(5) 0.50660(15) 0.40469(11) 0.0659(11) Uani d . 1.0 . .
H H7 0.0353 0.4922 0.3848 0.079 Uiso calc R 1.0 . .
C C8 -0.0127(9) 0.5518(3) 0.41647(19) 0.140(3) Uani d . 1.0 . .
H H8A -0.0215 0.579 0.3998 0.21 Uiso calc R 1.0 . .
H H8B 0.0284 0.5679 0.4354 0.21 Uiso calc R 1.0 . .
H H8C -0.1033 0.5376 0.4218 0.21 Uiso calc R 1.0 . .
C C9 0.2171(7) 0.5246(3) 0.3967(2) 0.148(4) Uani d . 1.0 . .
H H9A 0.271 0.4941 0.3892 0.223 Uiso calc R 1.0 . .
H H9B 0.2604 0.5399 0.4156 0.223 Uiso calc R 1.0 . .
H H9C 0.2125 0.5519 0.38 0.223 Uiso calc R 1.0 . .

loop_
_atom_site_aniso_label
_atom_site_aniso_U_11
_atom_site_aniso_U_22
_atom_site_aniso_U_33
_atom_site_aniso_U_12
_atom_site_aniso_U_13
_atom_site_aniso_U_23
Ag1A 0.0529(15) 0.0442(3) 0.0409(2) 0 0 -0.00581(15)
Ag1B 0.0529(15) 0.0442(3) 0.0409(2) 0 0 -0.00581(15)
P1 0.0910(14) 0.0823(12) 0.0700(11) 0.0232(10) 0 0
F1 0.197(10) 0.162(9) 0.098(6) 0.058(8) 0.030(6) -0.019(5)
F2 0.274(15) 0.163(10) 0.068(4) 0.081(8) -0.038(6) -0.038(5)
F3 0.151(8) 0.079(5) 0.134(8) 0.030(4) -0.006(6) 0.029(5)
F4 0.112(5) 0.076(4) 0.135(6) 0.011(3) -0.015(5) 0.025(4)
F5 0.101(7) 0.084(6) 0.171(8) -0.008(4) -0.023(6) -0.032(6)
F6 0.086(7) 0.117(9) 0.43(3) -0.023(5) -0.065(10) 0.112(10)
N1 0.0571(18) 0.0453(16) 0.0421(15) -0.0013(13) 0.0016(13) -0.0029(12)
N2 0.066(2) 0.0417(15) 0.0516(17) 0.0027(14) -0.0025(15) -0.0059(13)
C1 0.058(2) 0.0450(19) 0.0456(19) -0.0011(16) 0.0031(16) -0.0051(15)
C2 0.066(2) 0.061(2) 0.0444(19) -0.0006(19) -0.0034(18) -0.0075(17)
C3 0.072(3) 0.053(2) 0.056(2) -0.0012(19) -0.005(2) -0.0190(18)
C4 0.068(3) 0.0460(19) 0.053(2) -0.0041(17) 0.0043(18) 0.0032(16)
C5 0.089(4) 0.067(3) 0.081(3) -0.005(2) 0.020(3) 0.016(2)
C6 0.081(3) 0.059(3) 0.148(5) 0.013(2) 0.037(4) 0.012(3)
C7 0.084(3) 0.043(2) 0.070(3) 0.0064(19) -0.010(2) 0.0025(19)
C8 0.167(7) 0.094(4) 0.158(7) 0.068(5) 0.042(6) 0.034(4)
C9 0.098(5) 0.165(7) 0.183(8) 0.017(4) 0.021(5) 0.118(6)

loop_
_atom_type_symbol
_atom_type_description
_atom_type_scat_dispersion_real
_atom_type_scat_dispersion_imag
_atom_type_scat_source
C C 0.0033 0.0016 'International Tables Vol C Tables 4.2.6.8 and 6.1.1.4'
H H 0.0000 0.0000 'International Tables Vol C Tables 4.2.6.8 and 6.1.1.4'
Ag Ag -0.8971 1.1015 'International Tables Vol C Tables 4.2.6.8 and 6.1.1.4'
P P 0.1023 0.0942 'International Tables Vol C Tables 4.2.6.8 and 6.1.1.4'
F F 0.0171 0.0103 'International Tables Vol C Tables 4.2.6.8 and 6.1.1.4'
N N 0.0061 0.0033 'International Tables Vol C Tables 4.2.6.8 and 6.1.1.4'

loop_
_geom_angle_atom_site_label_1
_geom_angle_atom_site_label_2
_geom_angle_atom_site_label_3
_geom_angle_site_symmetry_1
_geom_angle_site_symmetry_3
_geom_angle
C1 Ag1A C1 6 . 166.5(3)
C1 Ag1A Ag1A 6 11_455 96.74(17)
C1 Ag1A Ag1A . 11_455 96.74(17)
C1 Ag1B C1 6 . 170.4(7)
F6 P1 F6 . 16 176.7(16)
F6 P1 F3 . 16 75.6(8)
F6 P1 F3 16 16 105.8(6)
F6 P1 F3 . . 105.8(6)
F6 P1 F3 16 . 75.6(8)
F3 P1 F3 16 . 129.0(8)
F6 P1 F2 . 16 72.9(9)
F6 P1 F2 16 16 104.0(10)
F3 P1 F2 16 16 94.8(5)
F3 P1 F2 . 16 135.3(6)
F6 P1 F2 . . 104.0(10)
F6 P1 F2 16 . 72.9(9)
F3 P1 F2 16 . 135.3(6)
F3 P1 F2 . . 94.8(5)
F2 P1 F2 16 . 45.8(6)
F6 P1 F1 . . 93.6(8)
F6 P1 F1 16 . 89.3(8)
F3 P1 F1 16 . 39.2(4)
F3 P1 F1 . . 90.8(6)
F2 P1 F1 16 . 133.8(5)
F2 P1 F1 . . 159.3(7)
F6 P1 F1 . 16 89.3(8)
F6 P1 F1 16 16 93.6(8)
F3 P1 F1 16 16 90.8(6)
F3 P1 F1 . 16 39.2(4)
F2 P1 F1 16 16 159.3(7)
F2 P1 F1 . 16 133.8(5)
F1 P1 F1 . 16 55.9(7)
F6 P1 F4 . . 87.3(5)
F6 P1 F4 16 . 91.6(7)
F3 P1 F4 16 . 48.9(4)
F3 P1 F4 . . 166.1(5)
F2 P1 F4 16 . 52.6(5)
F2 P1 F4 . . 86.4(6)
F1 P1 F4 . . 83.5(4)
F1 P1 F4 16 . 139.0(5)
F6 P1 F4 . 16 91.6(7)
F6 P1 F4 16 16 87.3(5)
F3 P1 F4 16 16 166.1(5)
F3 P1 F4 . 16 48.9(4)
F2 P1 F4 16 16 86.4(6)
F2 P1 F4 . 16 52.6(5)
F1 P1 F4 . 16 139.0(5)
F1 P1 F4 16 16 83.5(4)
F4 P1 F4 . 16 137.4(7)
F6 P1 F5 . 16 15.0(8)
F6 P1 F5 16 16 166.2(9)
F3 P1 F5 16 16 84.8(5)
F3 P1 F5 . 16 90.8(5)
F2 P1 F5 16 16 83.5(6)
F2 P1 F5 . 16 105.9(7)
F1 P1 F5 . 16 93.8(6)
F1 P1 F5 16 16 77.2(5)
F4 P1 F5 . 16 102.2(4)
F4 P1 F5 16 16 81.5(4)
F6 P1 F5 . . 166.2(9)
F6 P1 F5 16 . 15.0(8)
F3 P1 F5 16 . 90.8(5)
F3 P1 F5 . . 84.8(5)
F2 P1 F5 16 . 105.9(7)
F2 P1 F5 . . 83.5(6)
F1 P1 F5 . . 77.2(5)
F1 P1 F5 16 . 93.8(6)
F4 P1 F5 . . 81.5(4)
F4 P1 F5 16 . 102.2(4)
F5 P1 F5 16 . 170.0(8)
C1 N1 C2 . . 110.6(3)
C1 N1 C4 . . 123.6(3)
C2 N1 C4 . . 125.5(3)
C1 N2 C3 . . 110.1(3)
C1 N2 C7 . . 124.2(3)
C3 N2 C7 . . 125.3(3)
N1 C1 N2 . . 105.2(3)
N1 C1 Ag1B . . 124.7(3)
N2 C1 Ag1B . . 126.9(3)
N1 C1 Ag1A . . 126.9(2)
N2 C1 Ag1A . . 127.7(3)
Ag1B C1 Ag1A . . 11.5(2)
C3 C2 N1 . . 106.8(3)
C3 C2 H2 . . 126.6
N1 C2 H2 . . 126.6
C2 C3 N2 . . 107.3(3)
C2 C3 H3 . . 126.4
N2 C3 H3 . . 126.4
N1 C4 C6 . . 109.6(3)
N1 C4 C5 . . 110.3(3)
C6 C4 C5 . . 112.8(4)
N1 C4 H4 . . 108.0
C6 C4 H4 . . 108.0
C5 C4 H4 . . 108.0
C4 C5 H5A . . 109.5
C4 C5 H5B . . 109.5
H5A C5 H5B . . 109.5
C4 C5 H5C . . 109.5
H5A C5 H5C . . 109.5
H5B C5 H5C . . 109.5
C4 C6 H6A . . 109.5
C4 C6 H6B . . 109.5
H6A C6 H6B . . 109.5
C4 C6 H6C . . 109.5
H6A C6 H6C . . 109.5
H6B C6 H6C . . 109.5
C9 C7 N2 . . 110.3(4)
C9 C7 C8 . . 112.7(5)
N2 C7 C8 . . 111.0(4)
C9 C7 H7 . . 107.5
N2 C7 H7 . . 107.5
C8 C7 H7 . . 107.5
C7 C8 H8A . . 109.5
C7 C8 H8B . . 109.5
H8A C8 H8B . . 109.5
C7 C8 H8C . . 109.5
H8A C8 H8C . . 109.5
H8B C8 H8C . . 109.5
C7 C9 H9A . . 109.5
C7 C9 H9B . . 109.5
H9A C9 H9B . . 109.5
C7 C9 H9C . . 109.5
H9A C9 H9C . . 109.5
H9B C9 H9C . . 109.5

loop_
_geom_bond_atom_site_label_1
_geom_bond_atom_site_label_2
_geom_bond_site_symmetry_2
_geom_bond_distance
Ag1A C1 6 2.091(3)
Ag1A C1 . 2.092(4)
Ag1A Ag1A 11_455 3.352(10)
Ag1B C1 6 2.084(4)
Ag1B C1 . 2.084(4)
P1 F6 . 1.416(10)
P1 F6 16 1.416(10)
P1 F3 16 1.497(6)
P1 F3 . 1.497(6)
P1 F2 16 1.523(7)
P1 F2 . 1.523(7)
P1 F1 . 1.635(8)
P1 F1 16 1.635(8)
P1 F4 . 1.661(6)
P1 F4 16 1.661(6)
P1 F5 16 1.699(9)
P1 F5 . 1.699(9)
N1 C1 . 1.350(5)
N1 C2 . 1.375(5)
N1 C4 . 1.479(4)
N2 C1 . 1.352(4)
N2 C3 . 1.378(5)
N2 C7 . 1.483(5)
C2 C3 . 1.338(6)
C2 H2 . 0.94
C3 H3 . 0.94
C4 C6 . 1.505(6)
C4 C5 . 1.512(6)
C4 H4 . 0.99
C5 H5A . 0.97
C5 H5B . 0.97
C5 H5C . 0.97
C6 H6A . 0.97
C6 H6B . 0.97
C6 H6C . 0.97
C7 C9 . 1.461(8)
C7 C8 . 1.500(7)
C7 H7 . 0.99
C8 H8A . 0.97
C8 H8B . 0.97
C8 H8C . 0.97
C9 H9A . 0.97
C9 H9B . 0.97
C9 H9C . 0.97
